data_2241865
loop_
_publ_author_name
'Otte, Felix'
'Koller, Stephan G.'
'Golz, Christopher'
'Strohmann, Carsten'

_publ_section_title
;
 Crystal structures of diaquadi-\m-hydroxido-tris[trimethyltin(IV)]
 diformatotrimethylstannate(IV) and di-\m-hydroxido-tris[trimethyltin(IV)]
 chloride monohydrate
;
_journal_issue 10
_journal_name_full 'Acta Crystallographica Section E'
_journal_page_first 1499
_journal_page_last 1502
_journal_paper_doi 10.1107/S2056989016014912
_journal_volume 72
_journal_year 2016
_chemical_formula_iupac '[Sn3 (C H3)9 (O H)2] Cl, H2 O'
_chemical_formula_moiety 'C9 H29 O2 Sn3 +, Cl -, H2 O'
_chemical_formula_sum 'C9 H31 Cl O3 Sn3'
_chemical_formula_weight 578.86
_chemical_name_systematic
;
Di-\m-hydroxido-tris[trimethyltin(IV)] chloride monohydrate
;
_space_group_crystal_system orthorhombic
_space_group_IT_number 29
_space_group_name_Hall 'P 2c -2ac'
_space_group_name_H-M_alt 'P c a 21'
_symmetry_space_group_name_Hall 'P 2c -2ac'
_symmetry_space_group_name_H-M 'P c a 21'
_atom_sites_solution_hydrogens mixed
_atom_sites_solution_primary direct
_cell_angle_alpha 90
_cell_angle_beta 90
_cell_angle_gamma 90
_cell_formula_units_Z 4
_cell_length_a 12.623(3)
_cell_length_b 8.2675(18)
_cell_length_c 18.421(5)
_cell_measurement_reflns_used 9903
_cell_measurement_temperature 100.02
_cell_measurement_theta_max 29.57
_cell_measurement_theta_min 2.94
_cell_volume 1922.4(8)
_computing_cell_refinement
;
SAINT (Bruker, 2014)
;
_computing_data_collection
;
APEX3 (Bruker, 2014)
;
_computing_data_reduction
;
SAINT (Bruker, 2014)
;
_computing_molecular_graphics
;
<i>OLEX2</i> (Dolomanov <i>et al.</i>,  2009)
;
_computing_publication_material
;
<i>OLEX2</i> (Dolomanov <i>et al.</i>,  2009)
;
_computing_structure_refinement
;
SHELXL2014 (Sheldrick, 2015b)
;
_computing_structure_solution
;
SHELXT (Sheldrick, 2015a)
;
_diffrn_ambient_temperature 100.02
_diffrn_detector_area_resol_mean 10.4167
_diffrn_measured_fraction_theta_full 1.000
_diffrn_measured_fraction_theta_max 0.998
_diffrn_measurement_device 'four-circle diffractometer'
_diffrn_measurement_device_type 'Bruker D8 VENTURE area detector'
_diffrn_measurement_method '\f and \w scans'
_diffrn_radiation_type MoK\a
_diffrn_radiation_wavelength 0.71073
_diffrn_reflns_av_R_equivalents 0.0192
_diffrn_reflns_limit_h_max 17
_diffrn_reflns_limit_h_min -15
_diffrn_reflns_limit_k_max 11
_diffrn_reflns_limit_k_min -11
_diffrn_reflns_limit_l_max 25
_diffrn_reflns_limit_l_min -25
_diffrn_reflns_number 16017
_diffrn_reflns_theta_full 26.000
_diffrn_reflns_theta_max 29.686
_diffrn_reflns_theta_min 2.211
_diffrn_standards_number 0
_exptl_absorpt_coefficient_mu 4.001
_exptl_absorpt_correction_T_max 0.0320
_exptl_absorpt_correction_T_min 0.0103
_exptl_absorpt_correction_type multi-scan
_exptl_absorpt_process_details
;
(SADABS; Bruker, 2014)
;
_exptl_crystal_colour colourless
_exptl_crystal_density_diffrn 2.000
_exptl_crystal_description block
_exptl_crystal_F_000 1104
_exptl_crystal_size_max 0.158
_exptl_crystal_size_mid 0.135
_exptl_crystal_size_min 0.074
_refine_diff_density_max 1.013
_refine_diff_density_min -0.383
_refine_ls_abs_structure_details
;
Flack <i>x</i> determined using 2271 quotients
[(<i>I</i>^+^)-(<i>I</i>^-^)]/[(<i>I</i>^+^)+(<i>I</i>^-^)]
(Parsons <i>et al.</i>,  2013)
;
_refine_ls_abs_structure_Flack -0.026(19)
_refine_ls_extinction_method none
_refine_ls_goodness_of_fit_ref 1.061
_refine_ls_hydrogen_treatment mixed
_refine_ls_matrix_type full
_refine_ls_number_parameters 170
_refine_ls_number_reflns 5320
_refine_ls_number_restraints 5
_refine_ls_restrained_S_all 1.060
_refine_ls_R_factor_all 0.0240
_refine_ls_R_factor_gt 0.0217
_refine_ls_shift/su_max 0.001
_refine_ls_shift/su_mean 0.000
_refine_ls_structure_factor_coef Fsqd
_refine_ls_weighting_details 'w=1/[\s^2^(Fo^2^)+(0.0269P)^2^+0.6817P] where P=(Fo^2^+2Fc^2^)/3'
_refine_ls_weighting_scheme calc
_refine_ls_wR_factor_gt 0.0491
_refine_ls_wR_factor_ref 0.0501
_reflns_number_gt 5072
_reflns_number_total 5320
_reflns_threshold_expression 'I > 2\s(I)'
_cod_data_source_file su5326sup1.cif
_cod_data_source_block 2
_cod_database_code 2241865
_shelx_space_group_comment
;
The symmetry employed for this shelxl refinement is uniquely defined
by the following loop, which should always be used as a source of
symmetry information in preference to the above space-group names.
They are only intended as comments.
;

loop_
_space_group_symop_operation_xyz
'x, y, z'
'-x, -y, z+1/2'
'x+1/2, -y, z'
'-x+1/2, y, z+1/2'

loop_
_atom_site_type_symbol
_atom_site_label
_atom_site_fract_x
_atom_site_fract_y
_atom_site_fract_z
_atom_site_U_iso_or_equiv
_atom_site_adp_type
_atom_site_calc_flag
_atom_site_occupancy
C C1 0.7513(5) 0.1853(7) 0.7655(3) 0.0397(11) Uani d 1
H H1A 0.7352 0.2995 0.7566 0.059 Uiso calc 1
H H1B 0.8181 0.1767 0.7924 0.059 Uiso calc 1
H H1C 0.6941 0.1366 0.7941 0.059 Uiso calc 1
C C2 0.7054(4) -0.1756(6) 0.6542(3) 0.0345(10) Uani d 1
H H2A 0.6448 -0.1902 0.6868 0.052 Uiso calc 1
H H2B 0.7609 -0.2537 0.6667 0.052 Uiso calc 1
H H2C 0.6828 -0.1931 0.6039 0.052 Uiso calc 1
C C3 0.8814(4) 0.1523(7) 0.5927(3) 0.0358(11) Uani d 1
H H3A 0.8661 0.1136 0.5435 0.054 Uiso calc 1
H H3B 0.9515 0.1141 0.6077 0.054 Uiso calc 1
H H3C 0.8802 0.2709 0.5933 0.054 Uiso calc 1
C C4 0.6887(5) 0.4752(7) 0.5271(3) 0.0436(13) Uani d 1
H H4A 0.7587 0.4640 0.5046 0.065 Uiso calc 1
H H4B 0.6969 0.4882 0.5797 0.065 Uiso calc 1
H H4C 0.6527 0.5702 0.5071 0.065 Uiso calc 1
C C5 0.4333(5) 0.2706(8) 0.5290(3) 0.0490(15) Uani d 1
H H5A 0.4053 0.3790 0.5191 0.073 Uiso calc 1
H H5B 0.4221 0.2438 0.5802 0.073 Uiso calc 1
H H5C 0.3965 0.1915 0.4984 0.073 Uiso calc 1
C C6 0.6638(5) 0.0545(6) 0.4578(3) 0.0381(11) Uani d 1
H H6A 0.6173 0.0158 0.4189 0.057 Uiso calc 1
H H6B 0.6712 -0.0298 0.4948 0.057 Uiso calc 1
H H6C 0.7336 0.0803 0.4376 0.057 Uiso calc 1
C C7 0.7215(4) 0.6488(6) 0.3435(3) 0.0367(10) Uani d 1
H H7A 0.7630 0.5597 0.3640 0.055 Uiso calc 1
H H7B 0.7275 0.7439 0.3750 0.055 Uiso calc 1
H H7C 0.7485 0.6753 0.2950 0.055 Uiso calc 1
C C8 0.4542(4) 0.7036(6) 0.4051(3) 0.0359(11) Uani d 1
H H8A 0.3839 0.6535 0.4026 0.054 Uiso calc 1
H H8B 0.4493 0.8169 0.3898 0.054 Uiso calc 1
H H8C 0.4806 0.6985 0.4551 0.054 Uiso calc 1
C C9 0.5063(5) 0.4823(7) 0.2352(3) 0.0390(11) Uani d 1
H H9A 0.5524 0.5207 0.1960 0.059 Uiso calc 1
H H9B 0.4335 0.5179 0.2260 0.059 Uiso calc 1
H H9C 0.5085 0.3639 0.2371 0.059 Uiso calc 1
O O1 0.6340(3) 0.1729(4) 0.61594(19) 0.0327(7) Uani d 1
H H1 0.575(4) 0.168(9) 0.648(3) 0.06(2) Uiso d 1
O O2 0.5652(3) 0.3638(4) 0.39350(19) 0.0333(7) Uani d 1
H H2 0.519(4) 0.293(6) 0.369(3) 0.040(16) Uiso d 1
Sn Sn1 0.76540(2) 0.06256(3) 0.66540(2) 0.02692(7) Uani d 1
Sn Sn2 0.59742(2) 0.26536(3) 0.50553(2) 0.02755(7) Uani d 1
Sn Sn3 0.55935(2) 0.57842(4) 0.33566(2) 0.02786(7) Uani d 1
O O3 0.4394(3) 0.1219(5) 0.3417(3) 0.0488(10) Uani d 1
H H3D 0.467(7) 0.043(8) 0.308(4) 0.08(3) Uiso d 1
H H3E 0.365(4) 0.127(15) 0.328(10) 0.18(6) Uiso d 1
Cl Cl1 0.94986(10) -0.10984(17) 0.73601(7) 0.0379(3) Uani d 1

loop_
_atom_site_aniso_label
_atom_site_aniso_U_11
_atom_site_aniso_U_22
_atom_site_aniso_U_33
_atom_site_aniso_U_12
_atom_site_aniso_U_13
_atom_site_aniso_U_23
C1 0.037(3) 0.049(3) 0.033(3) 0.000(3) -0.002(2) -0.011(2)
C2 0.033(2) 0.034(2) 0.037(3) -0.0031(19) -0.002(2) 0.0016(19)
C3 0.029(2) 0.042(3) 0.036(3) -0.003(2) 0.002(2) 0.004(2)
C4 0.058(4) 0.037(3) 0.035(3) -0.009(3) -0.009(2) 0.003(2)
C5 0.035(3) 0.068(4) 0.044(3) 0.007(3) 0.004(2) 0.019(3)
C6 0.048(3) 0.034(2) 0.032(2) 0.007(2) -0.006(2) -0.0010(19)
C7 0.032(2) 0.044(3) 0.034(2) -0.002(2) 0.000(2) 0.006(2)
C8 0.036(3) 0.041(3) 0.031(2) 0.003(2) 0.003(2) 0.002(2)
C9 0.046(3) 0.039(3) 0.032(2) 0.000(2) -0.008(2) 0.001(2)
O1 0.0276(17) 0.0410(18) 0.0295(17) 0.0025(15) 0.0020(14) 0.0056(14)
O2 0.041(2) 0.0288(17) 0.0306(17) -0.0010(15) -0.0037(15) 0.0010(13)
Sn1 0.02689(14) 0.02985(14) 0.02403(13) -0.00150(11) 0.00091(13) 0.00026(11)
Sn2 0.02642(14) 0.02809(14) 0.02815(14) 0.00031(11) -0.00014(13) 0.00004(12)
Sn3 0.02768(15) 0.02928(14) 0.02664(14) 0.00066(11) -0.00002(13) 0.00054(12)
O3 0.047(2) 0.045(2) 0.054(3) 0.0023(18) -0.005(2) -0.011(2)
Cl1 0.0311(6) 0.0487(7) 0.0339(6) 0.0014(5) -0.0004(5) 0.0028(5)

loop_
_atom_type_symbol
_atom_type_description
_atom_type_scat_dispersion_real
_atom_type_scat_dispersion_imag
_atom_type_scat_source
C C 0.0033 0.0016 'International Tables Vol C Tables 4.2.6.8 and 6.1.1.4'
H H 0.0000 0.0000 'International Tables Vol C Tables 4.2.6.8 and 6.1.1.4'
Cl Cl 0.1484 0.1585 'International Tables Vol C Tables 4.2.6.8 and 6.1.1.4'
O O 0.0106 0.0060 'International Tables Vol C Tables 4.2.6.8 and 6.1.1.4'
Sn Sn -0.6537 1.4246 'International Tables Vol C Tables 4.2.6.8 and 6.1.1.4'

loop_
_geom_angle_atom_site_label_1
_geom_angle_atom_site_label_2
_geom_angle_atom_site_label_3
_geom_angle_site_symmetry_3
_geom_angle
H1A C1 H1B . 109.5
H1A C1 H1C . 109.5
H1B C1 H1C . 109.5
Sn1 C1 H1A . 109.5
Sn1 C1 H1B . 109.5
Sn1 C1 H1C . 109.5
H2A C2 H2B . 109.5
H2A C2 H2C . 109.5
H2B C2 H2C . 109.5
Sn1 C2 H2A . 109.5
Sn1 C2 H2B . 109.5
Sn1 C2 H2C . 109.5
H3A C3 H3B . 109.5
H3A C3 H3C . 109.5
H3B C3 H3C . 109.5
Sn1 C3 H3A . 109.5
Sn1 C3 H3B . 109.5
Sn1 C3 H3C . 109.5
H4A C4 H4B . 109.5
H4A C4 H4C . 109.5
H4B C4 H4C . 109.5
Sn2 C4 H4A . 109.5
Sn2 C4 H4B . 109.5
Sn2 C4 H4C . 109.5
H5A C5 H5B . 109.5
H5A C5 H5C . 109.5
H5B C5 H5C . 109.5
Sn2 C5 H5A . 109.5
Sn2 C5 H5B . 109.5
Sn2 C5 H5C . 109.5
H6A C6 H6B . 109.5
H6A C6 H6C . 109.5
H6B C6 H6C . 109.5
Sn2 C6 H6A . 109.5
Sn2 C6 H6B . 109.5
Sn2 C6 H6C . 109.5
H7A C7 H7B . 109.5
H7A C7 H7C . 109.5
H7B C7 H7C . 109.5
Sn3 C7 H7A . 109.5
Sn3 C7 H7B . 109.5
Sn3 C7 H7C . 109.5
H8A C8 H8B . 109.5
H8A C8 H8C . 109.5
H8B C8 H8C . 109.5
Sn3 C8 H8A . 109.5
Sn3 C8 H8B . 109.5
Sn3 C8 H8C . 109.5
H9A C9 H9B . 109.5
H9A C9 H9C . 109.5
H9B C9 H9C . 109.5
Sn3 C9 H9A . 109.5
Sn3 C9 H9B . 109.5
Sn3 C9 H9C . 109.5
Sn1 O1 H1 . 109(4)
Sn1 O1 Sn2 . 135.30(17)
Sn2 O1 H1 . 115(4)
Sn2 O2 H2 . 109(4)
Sn3 O2 H2 . 105(4)
Sn3 O2 Sn2 . 141.84(17)
C1 Sn1 C2 . 120.1(2)
C1 Sn1 C3 . 116.2(2)
C1 Sn1 Cl1 . 85.16(17)
C2 Sn1 Cl1 . 83.06(14)
C3 Sn1 C2 . 120.7(2)
C3 Sn1 Cl1 . 84.55(15)
O1 Sn1 C1 . 95.96(19)
O1 Sn1 C2 . 94.52(17)
O1 Sn1 C3 . 96.85(17)
O1 Sn1 Cl1 . 177.58(10)
C4 Sn2 C6 . 122.3(3)
C4 Sn2 O1 . 89.81(18)
C4 Sn2 O2 . 88.55(17)
C5 Sn2 C4 . 118.5(3)
C5 Sn2 C6 . 119.2(3)
C5 Sn2 O1 . 91.36(18)
C5 Sn2 O2 . 90.15(19)
C6 Sn2 O1 . 90.83(17)
C6 Sn2 O2 . 89.35(17)
O1 Sn2 O2 . 178.17(14)
C8 Sn3 C7 . 115.3(2)
C8 Sn3 C9 . 120.9(2)
C9 Sn3 C7 . 117.6(2)
O2 Sn3 C7 . 99.50(18)
O2 Sn3 C8 . 97.50(17)
O2 Sn3 C9 . 97.99(18)
H3D O3 H3E . 102(10)
Sn1 Cl1 Sn3 4_645 127.21(4)

loop_
_geom_bond_atom_site_label_1
_geom_bond_atom_site_label_2
_geom_bond_site_symmetry_2
_geom_bond_distance
C1 H1A . 0.9800
C1 H1B . 0.9800
C1 H1C . 0.9800
C1 Sn1 . 2.113(5)
C2 H2A . 0.9800
C2 H2B . 0.9800
C2 H2C . 0.9800
C2 Sn1 . 2.120(5)
C3 H3A . 0.9800
C3 H3B . 0.9800
C3 H3C . 0.9800
C3 Sn1 . 2.118(5)
C4 H4A . 0.9800
C4 H4B . 0.9800
C4 H4C . 0.9800
C4 Sn2 . 2.120(5)
C5 H5A . 0.9800
C5 H5B . 0.9800
C5 H5C . 0.9800
C5 Sn2 . 2.117(6)
C6 H6A . 0.9800
C6 H6B . 0.9800
C6 H6C . 0.9800
C6 Sn2 . 2.125(5)
C7 H7A . 0.9800
C7 H7B . 0.9800
C7 H7C . 0.9800
C7 Sn3 . 2.133(5)
C8 H8A . 0.9800
C8 H8B . 0.9800
C8 H8C . 0.9800
C8 Sn3 . 2.114(5)
C9 H9A . 0.9800
C9 H9B . 0.9800
C9 H9C . 0.9800
C9 Sn3 . 2.123(5)
O1 H1 . 0.95(3)
O1 Sn1 . 2.100(3)
O1 Sn2 . 2.222(3)
O2 H2 . 0.94(3)
O2 Sn2 . 2.255(4)
O2 Sn3 . 2.071(3)
Sn1 Cl1 . 3.0240(14)
O3 H3D . 0.97(3)
O3 H3E . 0.98(3)
Cl1 Sn3 4_645 3.1663(15)

loop_
_geom_hbond_atom_site_label_D
_geom_hbond_atom_site_label_H
_geom_hbond_atom_site_label_A
_geom_hbond_site_symmetry_A
_geom_hbond_distance_DH
_geom_hbond_distance_HA
_geom_hbond_distance_DA
_geom_hbond_angle_DHA
O2 H2 O3 . 0.94(3) 1.81(3) 2.726(5) 164(6)
O1 H1 Cl1 3_455 0.95(3) 2.32(3) 3.251(4) 168(6)
O3 H3D Cl1 4_654 0.97(3) 2.10(3) 3.068(5) 171(8)

_cod_database_fobs_code 2241865
